data_2107299
loop_
_publ_author_name
'McMillen, Colin D.'
'Comer, Sara'
'Fulle, Kyle'
'Sanjeewa, Liurukara D.'
'Kolis, Joseph W.'

_publ_section_title
;
 Crystal chemistry of hydrothermally grown ternary alkali rare earth
 fluorides
;
_journal_issue 6
_journal_name_full 'Acta Crystallographica Section B'
_journal_page_first 768
_journal_page_last 776
_journal_paper_doi 10.1107/S2052520615017916
_journal_volume 71
_journal_year 2015
_chemical_formula_sum 'F10 Gd3 Rb'
_chemical_formula_weight 747.22
_chemical_name_systematic
;
 ?
;
_space_group_IT_number 186
_symmetry_cell_setting hexagonal
_symmetry_space_group_name_Hall 'P 6c -2c'
_symmetry_space_group_name_H-M 'P 63 m c'
_atom_sites_solution_hydrogens none
_atom_sites_solution_primary direct
_atom_sites_solution_secondary difmap
_audit_creation_method SHELXL-97
_cell_angle_alpha 90.00
_cell_angle_beta 90.00
_cell_angle_gamma 120.00
_cell_formula_units_Z 4
_cell_length_a 8.3540(12)
_cell_length_b 8.3540(12)
_cell_length_c 13.649(3)
_cell_measurement_reflns_used 5211
_cell_measurement_temperature 293(2)
_cell_measurement_theta_max 25.3491
_cell_measurement_theta_min 2.8133
_cell_volume 824.9(2)
_computing_cell_refinement 'CrystalClear (Rigaku/MSC, 2006)'
_computing_data_collection 'CrystalClear (Rigaku/MSC, 2006)'
_computing_data_reduction 'CrystalClear (Rigaku/MSC, 2006)'
_computing_molecular_graphics 'DIAMOND (Bradenburg, 1999)'
_computing_publication_material 'SHELXL-97 (Sheldrick, 1997)'
_computing_structure_refinement 'SHELXL-97 (Sheldrick, 1997)'
_computing_structure_solution 'SHELXS-97 (Sheldrick, 1990)'
_diffrn_ambient_temperature 293(2)
_diffrn_detector_area_resol_mean 14.6199
_diffrn_measured_fraction_theta_full 0.994
_diffrn_measured_fraction_theta_max 0.994
_diffrn_measurement_device_type 'Rigaku AFC8S'
_diffrn_measurement_method '\w scans'
_diffrn_radiation_monochromator graphite
_diffrn_radiation_source 'fine-focus sealed tube'
_diffrn_radiation_type MoK\a
_diffrn_radiation_wavelength 0.71073
_diffrn_reflns_av_R_equivalents 0.0751
_diffrn_reflns_av_sigmaI/netI 0.0261
_diffrn_reflns_limit_h_max 10
_diffrn_reflns_limit_h_min -10
_diffrn_reflns_limit_k_max 9
_diffrn_reflns_limit_k_min -9
_diffrn_reflns_limit_l_max 16
_diffrn_reflns_limit_l_min -16
_diffrn_reflns_number 6420
_diffrn_reflns_theta_full 25.35
_diffrn_reflns_theta_max 25.35
_diffrn_reflns_theta_min 2.82
_diffrn_standards_decay_% 0
_diffrn_standards_interval_count 0
_diffrn_standards_interval_time 0
_diffrn_standards_number 0
_exptl_absorpt_coefficient_mu 29.829
_exptl_absorpt_correction_T_max 1.0000
_exptl_absorpt_correction_T_min 0.4562
_exptl_absorpt_correction_type multi-scan
_exptl_absorpt_process_details 'REQAB,RIGAKU/MSC,The Woodlands,TX,USA,1999.'
_exptl_crystal_colour colorless
_exptl_crystal_density_diffrn 6.017
_exptl_crystal_density_meas ?
_exptl_crystal_density_method 'not measured'
_exptl_crystal_description block
_exptl_crystal_F_000 1276
_exptl_crystal_size_max 0.25
_exptl_crystal_size_mid 0.23
_exptl_crystal_size_min 0.20
_refine_diff_density_max 2.298
_refine_diff_density_min -1.437
_refine_ls_abs_structure_details 'Flack H D (1983), Acta Cryst. A39, 876-881'
_refine_ls_abs_structure_Flack 0.11(9)
_refine_ls_extinction_coef 0.0112(5)
_refine_ls_extinction_expression Fc^*^=kFc[1+0.001xFc^2^\l^3^/sin(2\q)]^-1/4^
_refine_ls_extinction_method SHELXL
_refine_ls_goodness_of_fit_ref 1.184
_refine_ls_hydrogen_treatment none
_refine_ls_matrix_type full
_refine_ls_number_parameters 59
_refine_ls_number_reflns 613
_refine_ls_number_restraints 25
_refine_ls_restrained_S_all 1.166
_refine_ls_R_factor_all 0.0348
_refine_ls_R_factor_gt 0.0346
_refine_ls_shift/su_max 0.000
_refine_ls_shift/su_mean 0.000
_refine_ls_structure_factor_coef Fsqd
_refine_ls_weighting_details 'calc w=1/[\s^2^(Fo^2^)+(0.0224P)^2^+44.1111P] where P=(Fo^2^+2Fc^2^)/3'
_refine_ls_weighting_scheme calc
_refine_ls_wR_factor_gt 0.0833
_refine_ls_wR_factor_ref 0.0834
_reflns_number_gt 611
_reflns_number_total 613
_reflns_threshold_expression >2sigma(I)
_cod_data_source_file bp5082sup1.cif
_cod_data_source_block RbGd3F10
_cod_depositor_comments
;
The following automatic conversions were performed:

'_symmetry_cell_setting' value 'Hexagonal' changed to 'hexagonal'
according to
/usr/data/users/saulius/crontab/automatic-downloads/rss-feeds/IUCr/lib/dictionaries/cif_core.dic
dictionary named 'cif_core.dic' version 2.4.2 from 2011-04-26.

'_exptl_crystal_density_meas' value 'not measured' was changed to '?'
- the value is perceived as not measured.

Automatic conversion script
Id: cif_fix_values 4268 2015-11-12 08:31:59Z antanas 
;
_cod_original_sg_symbol_H-M P6(3)mc
_cod_database_code 2107299
_cod_database_fobs_code 2107299

loop_
_symmetry_equiv_pos_as_xyz
'x, y, z'
'-y, x-y, z'
'-x+y, -x, z'
'-x, -y, z+1/2'
'y, -x+y, z+1/2'
'x-y, x, z+1/2'
'-y, -x, z'
'-x+y, y, z'
'x, x-y, z'
'y, x, z+1/2'
'x-y, -y, z+1/2'
'-x, -x+y, z+1/2'

loop_
_atom_site_type_symbol
_atom_site_label
_atom_site_fract_x
_atom_site_fract_y
_atom_site_fract_z
_atom_site_U_iso_or_equiv
_atom_site_adp_type
_atom_site_calc_flag
_atom_site_refinement_flags
_atom_site_occupancy
_atom_site_symmetry_multiplicity
Gd Gd1 0.50576(7) -0.50576(7) -0.01044(7) 0.0052(3) Uani d S 1 2
Gd Gd2 0.17390(7) -0.17390(7) 0.24930(7) 0.0051(4) Uani d S 1 2
Rb Rb2 0.0000 0.0000 -0.0069(10) 0.0198(10) Uani d S 1 6
Rb Rb1 0.3333 -0.3333 0.7436(8) 0.0161(12) Uani d S 1 6
F F5 0.3339(14) 0.3357(14) 0.1141(15) 0.0166(19) Uani d . 1 1
F F6 0.2209(11) -0.2209(11) 0.9523(11) 0.016(3) Uani d SU 1 2
F F4 0.1836(10) -0.1836(10) 0.4266(11) 0.013(3) Uani d SU 1 2
F F7 0.1090(10) -0.1090(10) 0.7827(11) 0.015(3) Uani d SU 1 2
F F2 0.3333 -0.3333 0.2082(17) 0.0044(13) Uani d SU 1 6
F F1 0.3333 -0.3333 0.540(2) 0.021(6) Uani d S 1 6
F F3 0.4794(9) -0.4794(9) 0.3168(10) 0.006(3) Uani d S 1 2

loop_
_atom_site_aniso_label
_atom_site_aniso_U_11
_atom_site_aniso_U_22
_atom_site_aniso_U_33
_atom_site_aniso_U_12
_atom_site_aniso_U_13
_atom_site_aniso_U_23
Gd1 0.0060(4) 0.0060(4) 0.0044(5) 0.0035(4) 0.0008(4) -0.0008(4)
Gd2 0.0056(4) 0.0056(4) 0.0044(6) 0.0030(4) 0.0007(5) -0.0007(5)
Rb2 0.0168(11) 0.0168(11) 0.026(3) 0.0084(5) 0.000 0.000
Rb1 0.0162(12) 0.0162(12) 0.016(3) 0.0081(6) 0.000 0.000
F5 0.027(5) 0.022(5) 0.007(4) 0.017(4) 0.008(4) 0.007(4)
F6 0.009(4) 0.009(4) 0.022(6) -0.003(5) -0.002(3) 0.002(3)
F4 0.011(4) 0.011(4) 0.018(5) 0.006(4) -0.004(2) 0.004(2)
F7 0.011(3) 0.011(3) 0.023(5) 0.007(4) 0.000(2) 0.000(2)
F2 0.0043(12) 0.0043(12) 0.0047(17) 0.0021(6) 0.000 0.000
F1 0.015(8) 0.015(8) 0.032(14) 0.007(4) 0.000 0.000
F3 0.004(4) 0.004(4) 0.003(5) -0.002(5) -0.001(3) 0.001(3)

loop_
_atom_type_symbol
_atom_type_description
_atom_type_scat_dispersion_real
_atom_type_scat_dispersion_imag
_atom_type_scat_source
F F 0.0171 0.0103 'International Tables Vol C Tables 4.2.6.8 and 6.1.1.4'
Rb Rb -0.9393 2.9676 'International Tables Vol C Tables 4.2.6.8 and 6.1.1.4'
Gd Gd -0.1653 3.9035 'International Tables Vol C Tables 4.2.6.8 and 6.1.1.4'

loop_
_geom_angle_atom_site_label_1
_geom_angle_atom_site_label_2
_geom_angle_atom_site_label_3
_geom_angle_site_symmetry_1
_geom_angle_site_symmetry_3
_geom_angle
F5 Gd1 F5 7_655 1_545 78.0(8)
F5 Gd1 F6 7_655 2_544 122.4(5)
F5 Gd1 F6 1_545 2_544 75.4(5)
F5 Gd1 F6 7_655 3_654 75.4(5)
F5 Gd1 F6 1_545 3_654 122.4(5)
F6 Gd1 F6 2_544 3_654 77.5(8)
F5 Gd1 F3 7_655 4_644 140.9(4)
F5 Gd1 F3 1_545 4_644 140.9(4)
F6 Gd1 F3 2_544 4_644 81.0(5)
F6 Gd1 F3 3_654 4_644 81.0(5)
F5 Gd1 F4 7_655 6_544 142.1(5)
F5 Gd1 F4 1_545 6_544 79.0(5)
F6 Gd1 F4 2_544 6_544 79.5(5)
F6 Gd1 F4 3_654 6_544 142.4(5)
F3 Gd1 F4 4_644 6_544 66.3(4)
F5 Gd1 F4 7_655 5_654 79.0(5)
F5 Gd1 F4 1_545 5_654 142.1(5)
F6 Gd1 F4 2_544 5_654 142.4(5)
F6 Gd1 F4 3_654 5_654 79.5(5)
F3 Gd1 F4 4_644 5_654 66.3(4)
F4 Gd1 F4 6_544 5_654 102.3(7)
F5 Gd1 F1 7_655 4_644 79.7(6)
F5 Gd1 F1 1_545 4_644 79.7(6)
F6 Gd1 F1 2_544 4_644 141.3(4)
F6 Gd1 F1 3_654 4_644 141.3(4)
F3 Gd1 F1 4_644 4_644 101.4(7)
F4 Gd1 F1 6_544 4_644 66.9(4)
F4 Gd1 F1 5_654 4_644 66.9(4)
F5 Gd1 Gd2 7_655 6_544 163.6(3)
F5 Gd1 Gd2 1_545 6_544 109.4(4)
F6 Gd1 Gd2 2_544 6_544 73.9(4)
F6 Gd1 Gd2 3_654 6_544 110.2(4)
F3 Gd1 Gd2 4_644 6_544 32.89(13)
F4 Gd1 Gd2 6_544 6_544 34.0(4)
F4 Gd1 Gd2 5_654 6_544 86.9(4)
F1 Gd1 Gd2 4_644 6_544 87.3(6)
F5 Gd1 Gd2 7_655 5_654 109.4(4)
F5 Gd1 Gd2 1_545 5_654 163.6(3)
F6 Gd1 Gd2 2_544 5_654 110.2(4)
F6 Gd1 Gd2 3_654 5_654 73.9(4)
F3 Gd1 Gd2 4_644 5_654 32.89(13)
F4 Gd1 Gd2 6_544 5_654 86.9(4)
F4 Gd1 Gd2 5_654 5_654 34.0(4)
F1 Gd1 Gd2 4_644 5_654 87.3(6)
Gd2 Gd1 Gd2 6_544 5_654 59.67(3)
F5 Gd1 Gd1 7_655 3_755 73.9(3)
F5 Gd1 Gd1 1_545 3_755 110.7(3)
F6 Gd1 Gd1 2_544 3_755 163.6(4)
F6 Gd1 Gd1 3_654 3_755 109.5(4)
F3 Gd1 Gd1 4_644 3_755 85.5(3)
F4 Gd1 Gd1 6_544 3_755 86.7(3)
F4 Gd1 Gd1 5_654 3_755 33.2(3)
F1 Gd1 Gd1 4_644 3_755 33.9(3)
Gd2 Gd1 Gd1 6_544 3_755 89.736(18)
Gd2 Gd1 Gd1 5_654 3_755 59.858(16)
F5 Gd1 Gd1 7_655 2_535 110.7(3)
F5 Gd1 Gd1 1_545 2_535 73.9(3)
F6 Gd1 Gd1 2_544 2_535 109.5(4)
F6 Gd1 Gd1 3_654 2_535 163.6(4)
F3 Gd1 Gd1 4_644 2_535 85.5(3)
F4 Gd1 Gd1 6_544 2_535 33.2(3)
F4 Gd1 Gd1 5_654 2_535 86.7(3)
F1 Gd1 Gd1 4_644 2_535 33.9(3)
Gd2 Gd1 Gd1 6_544 2_535 59.858(16)
Gd2 Gd1 Gd1 5_654 2_535 89.736(18)
Gd1 Gd1 Gd1 3_755 2_535 60.0
F7 Gd2 F7 6_554 5_554 74.8(7)
F7 Gd2 F5 6_554 3 119.8(5)
F7 Gd2 F5 5_554 3 76.6(5)
F7 Gd2 F5 6_554 9 76.6(5)
F7 Gd2 F5 5_554 9 119.8(5)
F5 Gd2 F5 3 9 73.8(8)
F7 Gd2 F2 6_554 . 142.6(4)
F7 Gd2 F2 5_554 . 142.6(3)
F5 Gd2 F2 3 . 81.3(5)
F5 Gd2 F2 9 . 81.3(5)
F7 Gd2 F3 6_554 2_545 81.9(4)
F7 Gd2 F3 5_554 2_545 141.8(5)
F5 Gd2 F3 3 2_545 141.6(4)
F5 Gd2 F3 9 2_545 82.4(5)
F2 Gd2 F3 . 2_545 65.5(4)
F7 Gd2 F3 6_554 3_655 141.8(5)
F7 Gd2 F3 5_554 3_655 81.9(4)
F5 Gd2 F3 3 3_655 82.4(5)
F5 Gd2 F3 9 3_655 141.6(4)
F2 Gd2 F3 . 3_655 65.5(4)
F3 Gd2 F3 2_545 3_655 99.4(6)
F7 Gd2 F4 6_554 . 80.9(5)
F7 Gd2 F4 5_554 . 80.9(5)
F5 Gd2 F4 3 . 143.1(4)
F5 Gd2 F4 9 . 143.1(4)
F2 Gd2 F4 . . 100.4(6)
F3 Gd2 F4 2_545 . 65.6(3)
F3 Gd2 F4 3_655 . 65.6(3)
F7 Gd2 Gd2 6_554 3_655 111.2(3)
F7 Gd2 Gd2 5_554 3_655 165.7(3)
F5 Gd2 Gd2 3 3_655 109.5(3)
F5 Gd2 Gd2 9 3_655 74.5(3)
F2 Gd2 Gd2 . 3_655 32.7(2)
F3 Gd2 Gd2 2_545 3_655 33.7(3)
F3 Gd2 Gd2 3_655 3_655 86.0(3)
F4 Gd2 Gd2 . 3_655 87.1(3)
F7 Gd2 Gd2 6_554 2_545 165.7(3)
F7 Gd2 Gd2 5_554 2_545 111.2(3)
F5 Gd2 Gd2 3 2_545 74.5(3)
F5 Gd2 Gd2 9 2_545 109.5(3)
F2 Gd2 Gd2 . 2_545 32.7(2)
F3 Gd2 Gd2 2_545 2_545 86.0(3)
F3 Gd2 Gd2 3_655 2_545 33.7(3)
F4 Gd2 Gd2 . 2_545 87.1(3)
Gd2 Gd2 Gd2 3_655 2_545 60.0
F7 Gd2 Gd1 6_554 5_665 75.4(3)
F7 Gd2 Gd1 5_554 5_665 111.0(4)
F5 Gd2 Gd1 3 5_665 164.7(3)
F5 Gd2 Gd1 9 5_665 111.2(4)
F2 Gd2 Gd1 . 5_665 85.2(5)
F3 Gd2 Gd1 2_545 5_665 32.4(3)
F3 Gd2 Gd1 3_655 5_665 85.5(3)
F4 Gd2 Gd1 . 5_665 33.73(14)
Gd2 Gd2 Gd1 3_655 5_665 60.163(15)
Gd2 Gd2 Gd1 2_545 5_665 90.264(18)
F7 Gd2 Gd1 6_554 6_445 111.0(4)
F7 Gd2 Gd1 5_554 6_445 75.4(4)
F5 Gd2 Gd1 3 6_445 111.2(4)
F5 Gd2 Gd1 9 6_445 164.7(3)
F2 Gd2 Gd1 . 6_445 85.2(5)
F3 Gd2 Gd1 2_545 6_445 85.5(3)
F3 Gd2 Gd1 3_655 6_445 32.4(3)
F4 Gd2 Gd1 . 6_445 33.73(14)
Gd2 Gd2 Gd1 3_655 6_445 90.264(18)
Gd2 Gd2 Gd1 2_545 6_445 60.163(15)
Gd1 Gd2 Gd1 5_665 6_445 60.28(3)
F4 Rb2 F4 5_554 6_554 110.1(4)
F4 Rb2 F4 5_554 4_554 110.1(4)
F4 Rb2 F4 6_554 4_554 110.1(4)
F4 Rb2 F6 5_554 3_554 58.56(12)
F4 Rb2 F6 6_554 3_554 151.3(8)
F4 Rb2 F6 4_554 3_554 58.56(12)
F4 Rb2 F6 5_554 2_554 151.3(8)
F4 Rb2 F6 6_554 2_554 58.56(12)
F4 Rb2 F6 4_554 2_554 58.56(12)
F6 Rb2 F6 3_554 2_554 117.1(3)
F4 Rb2 F6 5_554 1_554 58.56(12)
F4 Rb2 F6 6_554 1_554 58.56(12)
F4 Rb2 F6 4_554 1_554 151.3(8)
F6 Rb2 F6 3_554 1_554 117.1(3)
F6 Rb2 F6 2_554 1_554 117.1(3)
F4 Rb2 F5 5_554 . 150.7(4)
F4 Rb2 F5 6_554 . 57.4(4)
F4 Rb2 F5 4_554 . 99.2(3)
F6 Rb2 F5 3_554 . 145.1(5)
F6 Rb2 F5 2_554 . 49.5(3)
F6 Rb2 F5 1_554 . 95.2(3)
F4 Rb2 F5 5_554 8 150.7(4)
F4 Rb2 F5 6_554 8 99.2(3)
F4 Rb2 F5 4_554 8 57.4(4)
F6 Rb2 F5 3_554 8 95.2(3)
F6 Rb2 F5 2_554 8 49.5(3)
F6 Rb2 F5 1_554 8 145.1(5)
F5 Rb2 F5 . 8 50.6(4)
F4 Rb2 F5 5_554 9 99.2(3)
F4 Rb2 F5 6_554 9 57.4(4)
F4 Rb2 F5 4_554 9 150.7(4)
F6 Rb2 F5 3_554 9 145.1(5)
F6 Rb2 F5 2_554 9 95.2(3)
F6 Rb2 F5 1_554 9 49.5(3)
F5 Rb2 F5 . 9 51.4(5)
F5 Rb2 F5 8 9 96.4(6)
F4 Rb2 F5 5_554 7 57.4(4)
F4 Rb2 F5 6_554 7 150.7(4)
F4 Rb2 F5 4_554 7 99.2(3)
F6 Rb2 F5 3_554 7 49.5(3)
F6 Rb2 F5 2_554 7 145.1(5)
F6 Rb2 F5 1_554 7 95.2(3)
F5 Rb2 F5 . 7 118.9(9)
F5 Rb2 F5 8 7 96.4(6)
F5 Rb2 F5 9 7 96.4(6)
F4 Rb2 F5 5_554 2 99.2(3)
F4 Rb2 F5 6_554 2 150.7(4)
F4 Rb2 F5 4_554 2 57.4(4)
F6 Rb2 F5 3_554 2 49.5(3)
F6 Rb2 F5 2_554 2 95.2(3)
F6 Rb2 F5 1_554 2 145.1(5)
F5 Rb2 F5 . 2 96.4(6)
F5 Rb2 F5 8 2 51.4(5)
F5 Rb2 F5 9 2 118.9(9)
F5 Rb2 F5 7 2 50.6(4)
F4 Rb2 F5 5_554 3 57.4(4)
F4 Rb2 F5 6_554 3 99.2(3)
F4 Rb2 F5 4_554 3 150.7(4)
F6 Rb2 F5 3_554 3 95.2(3)
F6 Rb2 F5 2_554 3 145.1(5)
F6 Rb2 F5 1_554 3 49.5(3)
F5 Rb2 F5 . 3 96.4(6)
F5 Rb2 F5 8 3 118.9(9)
F5 Rb2 F5 9 3 50.6(4)
F5 Rb2 F5 7 3 51.4(5)
F5 Rb2 F5 2 3 96.4(6)
F1 Rb1 F3 . 5_665 110.2(4)
F1 Rb1 F3 . 6_445 110.2(4)
F3 Rb1 F3 5_665 6_445 108.7(4)
F1 Rb1 F3 . 4_645 110.2(4)
F3 Rb1 F3 5_665 4_645 108.7(4)
F3 Rb1 F3 6_445 4_645 108.7(4)
F1 Rb1 F6 . . 150.3(3)
F3 Rb1 F6 5_665 . 57.8(3)
F3 Rb1 F6 6_445 . 57.8(3)
F3 Rb1 F6 4_645 . 99.5(6)
F1 Rb1 F6 . 3_655 150.3(3)
F3 Rb1 F6 5_665 3_655 57.8(3)
F3 Rb1 F6 6_445 3_655 99.5(6)
F3 Rb1 F6 4_645 3_655 57.8(3)
F6 Rb1 F6 . 3_655 50.9(5)
F1 Rb1 F6 . 2_545 150.3(3)
F3 Rb1 F6 5_665 2_545 99.5(6)
F3 Rb1 F6 6_445 2_545 57.8(3)
F3 Rb1 F6 4_645 2_545 57.8(3)
F6 Rb1 F6 . 2_545 50.9(5)
F6 Rb1 F6 3_655 2_545 50.9(5)
F1 Rb1 F7 . . 99.3(4)
F3 Rb1 F7 5_665 . 58.73(12)
F3 Rb1 F7 6_445 . 58.73(12)
F3 Rb1 F7 4_645 . 150.4(7)
F6 Rb1 F7 . . 50.9(4)
F6 Rb1 F7 3_655 . 96.0(5)
F6 Rb1 F7 2_545 . 96.0(5)
F1 Rb1 F7 . 3_655 99.3(4)
F3 Rb1 F7 5_665 3_655 58.73(12)
F3 Rb1 F7 6_445 3_655 150.4(7)
F3 Rb1 F7 4_645 3_655 58.73(12)
F6 Rb1 F7 . 3_655 96.0(5)
F6 Rb1 F7 3_655 3_655 50.9(4)
F6 Rb1 F7 2_545 3_655 96.0(5)
F7 Rb1 F7 . 3_655 117.4(2)
F1 Rb1 F7 . 2_545 99.3(4)
F3 Rb1 F7 5_665 2_545 150.4(7)
F3 Rb1 F7 6_445 2_545 58.73(12)
F3 Rb1 F7 4_645 2_545 58.73(12)
F6 Rb1 F7 . 2_545 96.0(5)
F6 Rb1 F7 3_655 2_545 96.0(5)
F6 Rb1 F7 2_545 2_545 50.9(4)
F7 Rb1 F7 . 2_545 117.4(2)
F7 Rb1 F7 3_655 2_545 117.4(2)
F1 Rb1 F5 . 11 57.6(4)
F3 Rb1 F5 5_665 11 100.9(2)
F3 Rb1 F5 6_445 11 59.7(4)
F3 Rb1 F5 4_645 11 150.4(3)
F6 Rb1 F5 . 11 95.9(4)
F6 Rb1 F5 3_655 11 146.0(5)
F6 Rb1 F5 2_545 11 117.5(4)
F7 Rb1 F5 . 11 50.8(3)
F7 Rb1 F5 3_655 11 144.2(5)
F7 Rb1 F5 2_545 11 94.7(2)
F1 Rb1 F5 . 6_545 57.6(4)
F3 Rb1 F5 5_665 6_545 150.4(3)
F3 Rb1 F5 6_445 6_545 59.7(4)
F3 Rb1 F5 4_645 6_545 100.9(2)
F6 Rb1 F5 . 6_545 117.5(4)
F6 Rb1 F5 3_655 6_545 146.0(5)
F6 Rb1 F5 2_545 6_545 95.9(4)
F7 Rb1 F5 . 6_545 94.7(2)
F7 Rb1 F5 3_655 6_545 144.2(5)
F7 Rb1 F5 2_545 6_545 50.8(3)
F5 Rb1 F5 11 6_545 49.4(4)
Gd1 F5 Gd2 1_565 2 144.2(5)
Gd1 F5 Rb2 1_565 . 98.5(8)
Gd2 F5 Rb2 2 . 100.3(4)
Gd1 F5 Rb1 1_565 4_654 96.9(4)
Gd2 F5 Rb1 2 4_654 94.6(7)
Rb2 F5 Rb1 . 4_654 129.0(3)
Gd1 F6 Gd1 2_546 3_656 147.3(7)
Gd1 F6 Rb2 2_546 1_556 97.3(4)
Gd1 F6 Rb2 3_656 1_556 97.3(4)
Gd1 F6 Rb1 2_546 . 96.5(4)
Gd1 F6 Rb1 3_656 . 96.5(4)
Rb2 F6 Rb1 1_556 . 129.6(7)
Gd1 F4 Gd1 5_665 6_445 113.6(6)
Gd1 F4 Gd2 5_665 . 112.3(4)
Gd1 F4 Gd2 6_445 . 112.3(4)
Gd1 F4 Rb2 5_665 4 106.2(4)
Gd1 F4 Rb2 6_445 4 106.2(4)
Gd2 F4 Rb2 . 4 105.6(6)
Gd2 F7 Gd2 5 6 151.3(7)
Gd2 F7 Rb2 5 1_556 96.3(4)
Gd2 F7 Rb2 6 1_556 96.3(4)
Gd2 F7 Rb1 5 . 96.2(4)
Gd2 F7 Rb1 6 . 96.2(4)
Rb2 F7 Rb1 1_556 . 128.1(6)
Gd2 F2 Gd2 . 3_655 114.6(4)
Gd2 F2 Gd2 . 2_545 114.6(4)
Gd2 F2 Gd2 3_655 2_545 114.6(4)
Gd1 F1 Gd1 6_445 5_665 112.2(6)
Gd1 F1 Gd1 6_445 4_645 112.2(6)
Gd1 F1 Gd1 5_665 4_645 112.2(6)
Gd1 F1 Rb1 6_445 . 106.6(6)
Gd1 F1 Rb1 5_665 . 106.6(6)
Gd1 F1 Rb1 4_645 . 106.6(6)
Gd1 F3 Gd2 4_645 2_545 114.7(3)
Gd1 F3 Gd2 4_645 3_655 114.7(3)
Gd2 F3 Gd2 2_545 3_655 112.7(5)
Gd1 F3 Rb1 4_645 4_644 105.0(5)
Gd2 F3 Rb1 2_545 4_644 104.0(4)
Gd2 F3 Rb1 3_655 4_644 104.0(4)

loop_
_geom_bond_atom_site_label_1
_geom_bond_atom_site_label_2
_geom_bond_site_symmetry_2
_geom_bond_distance
Gd1 F5 7_655 2.192(17)
Gd1 F5 1_545 2.192(17)
Gd1 F6 2_544 2.252(4)
Gd1 F6 3_654 2.252(4)
Gd1 F3 4_644 2.368(13)
Gd1 F4 6_544 2.410(8)
Gd1 F4 5_654 2.410(8)
Gd1 F1 4_644 2.430(8)
Gd1 Gd2 6_544 4.0155(13)
Gd1 Gd2 5_654 4.0155(13)
Gd1 Gd1 3_755 4.0327(18)
Gd1 Gd1 2_535 4.0327(18)
Gd2 F7 6_554 2.249(4)
Gd2 F7 5_554 2.249(4)
Gd2 F5 3 2.310(18)
Gd2 F5 9 2.310(18)
Gd2 F2 . 2.374(5)
Gd2 F3 2_545 2.400(7)
Gd2 F3 3_655 2.400(7)
Gd2 F4 . 2.424(16)
Gd2 Gd2 3_655 3.9957(18)
Gd2 Gd2 2_545 3.9957(18)
Gd2 Gd1 5_665 4.0155(13)
Gd2 Gd1 6_445 4.0155(13)
Rb2 F4 5_554 2.807(16)
Rb2 F4 6_554 2.807(16)
Rb2 F4 4_554 2.807(16)
Rb2 F6 3_554 3.244(16)
Rb2 F6 2_554 3.244(16)
Rb2 F6 1_554 3.244(16)
Rb2 F5 . 3.248(19)
Rb2 F5 8 3.248(19)
Rb2 F5 9 3.248(19)
Rb2 F5 7 3.248(19)
Rb2 F5 2 3.248(19)
Rb2 F5 3 3.248(19)
Rb1 F1 . 2.77(3)
Rb1 F3 5_665 2.888(15)
Rb1 F3 6_445 2.888(15)
Rb1 F3 4_645 2.888(15)
Rb1 F6 . 3.28(2)
Rb1 F6 3_655 3.28(2)
Rb1 F6 2_545 3.28(2)
Rb1 F7 . 3.289(14)
Rb1 F7 3_655 3.289(14)
Rb1 F7 2_545 3.289(14)
Rb1 F5 11 3.302(18)
Rb1 F5 6_545 3.302(19)
F5 Gd1 1_565 2.192(17)
F5 Gd2 2 2.310(18)
F5 Rb1 4_654 3.302(18)
F6 Gd1 2_546 2.252(4)
F6 Gd1 3_656 2.252(4)
F6 Rb2 1_556 3.244(16)
F4 Gd1 5_665 2.410(8)
F4 Gd1 6_445 2.410(8)
F4 Rb2 4 2.807(16)
F7 Gd2 5 2.249(4)
F7 Gd2 6 2.249(4)
F7 Rb2 1_556 3.28(2)
F2 Gd2 3_655 2.374(5)
F2 Gd2 2_545 2.374(5)
F1 Gd1 6_445 2.430(8)
F1 Gd1 5_665 2.430(8)
F1 Gd1 4_645 2.430(8)
F3 Gd1 4_645 2.368(13)
F3 Gd2 2_545 2.400(7)
F3 Gd2 3_655 2.400(7)
F3 Rb1 4_644 2.888(15)
